data_4110932
loop_
_publ_author_name
'Shou-Fei Zhu'
'Jian-Bo Xie'
'Yong-Zhen Zhang'
'Shen Li'
'Qi-Lin Zhou'

_publ_section_title
;
 Well-Defined Chiral Spiro Iridium/Phosphine-Oxazoline Cationic Complexes
 for Highly Enantioselective Hydrogenation of Imines at Ambient Pressure
;
_journal_name_full 'Journal of the American Chemical Society'
_journal_page_first 12886
_journal_page_last 12891
_journal_paper_doi 10.1021/ja063444p
_journal_volume 128
_journal_year 2006
_chemical_formula_sum 'C75 H58 B F24 Ir N O P'
_chemical_formula_weight 1679.20
_chemical_name_systematic
; 
 ? 
;
_space_group_IT_number 19
_symmetry_cell_setting orthorhombic
_symmetry_space_group_name_Hall 'P 2ac 2ab'
_symmetry_space_group_name_H-M 'P 21 21 21'
_atom_sites_solution_hydrogens geom
_atom_sites_solution_primary direct
_atom_sites_solution_secondary difmap
_audit_creation_method SHELXL-97
_cell_angle_alpha 90.00
_cell_angle_beta 90.00
_cell_angle_gamma 90.00
_cell_formula_units_Z 4
_cell_length_a 13.888(4)
_cell_length_b 20.666(6)
_cell_length_c 25.416(8)
_cell_measurement_reflns_used 921
_cell_measurement_temperature 293(2)
_cell_measurement_theta_max 21.31
_cell_measurement_theta_min 2.46
_cell_volume 7295(4)
_computing_cell_refinement 'Bruker SMART'
_computing_data_collection 'Bruker SMART'
_computing_data_reduction 'Bruker SAINT'
_computing_molecular_graphics 'Bruker SHELXTL'
_computing_publication_material 'Bruker SHELXTL'
_computing_structure_refinement 'SHELXL-97 (Sheldrick, 1997)'
_computing_structure_solution 'SHELXS-97 (Sheldrick, 1990)'
_diffrn_ambient_temperature 293(2)
_diffrn_measured_fraction_theta_full 0.999
_diffrn_measured_fraction_theta_max 0.999
_diffrn_measurement_device_type 'CCD area detector'
_diffrn_measurement_method 'phi and omega scans'
_diffrn_radiation_monochromator graphite
_diffrn_radiation_source 'fine-focus sealed tube'
_diffrn_radiation_type MoK\a
_diffrn_radiation_wavelength 0.71073
_diffrn_reflns_av_R_equivalents 0.0922
_diffrn_reflns_av_sigmaI/netI 0.1254
_diffrn_reflns_limit_h_max 13
_diffrn_reflns_limit_h_min -16
_diffrn_reflns_limit_k_max 24
_diffrn_reflns_limit_k_min -24
_diffrn_reflns_limit_l_max 30
_diffrn_reflns_limit_l_min -23
_diffrn_reflns_number 37834
_diffrn_reflns_theta_full 25.00
_diffrn_reflns_theta_max 25.00
_diffrn_reflns_theta_min 1.27
_exptl_absorpt_coefficient_mu 1.958
_exptl_absorpt_correction_T_max 1.000000
_exptl_absorpt_correction_T_min 0.444092
_exptl_absorpt_correction_type multi-scan
_exptl_absorpt_process_details SADABS
_exptl_crystal_density_diffrn 1.529
_exptl_crystal_density_meas ?
_exptl_crystal_F_000 3344
_exptl_crystal_size_max 0.26
_exptl_crystal_size_mid 0.22
_exptl_crystal_size_min 0.14
_refine_diff_density_max 1.008
_refine_diff_density_min -1.016
_refine_diff_density_rms 0.111
_refine_ls_abs_structure_details 'Flack H D (1983), Acta Cryst. A39, 876-881'
_refine_ls_abs_structure_Flack 0.000(10)
_refine_ls_extinction_method none
_refine_ls_goodness_of_fit_ref 1.028
_refine_ls_hydrogen_treatment mixed
_refine_ls_matrix_type full
_refine_ls_number_parameters 1020
_refine_ls_number_reflns 12847
_refine_ls_number_restraints 363
_refine_ls_restrained_S_all 1.090
_refine_ls_R_factor_all 0.1235
_refine_ls_R_factor_gt 0.0591
_refine_ls_shift/su_max 0.004
_refine_ls_shift/su_mean 0.004
_refine_ls_structure_factor_coef Fsqd
_refine_ls_weighting_details 'calc w=1/[\s^2^(Fo^2^)+(0.0662P)^2^+2.7546P] where P=(Fo^2^+2Fc^2^)/3'
_refine_ls_weighting_scheme calc
_refine_ls_wR_factor_gt 0.1219
_refine_ls_wR_factor_ref 0.1514
_reflns_number_gt 8136
_reflns_number_total 12847
_reflns_threshold_expression >2sigma(I)
_cod_data_source_file ja063444psi20060803_011529.cif
_cod_data_source_block 040226a
_cod_depositor_comments
;
The following automatic conversions were performed:

'_exptl_crystal_density_meas' value 'none' was changed to '?' - the
value is perceived as not measured.

Automatic conversion script
Id: cif_fix_values 3008 2015-01-20 13:52:24Z robertas 
;
_cod_database_code 4110932

loop_
_symmetry_equiv_pos_as_xyz
'x, y, z'
'-x+1/2, -y, z+1/2'
'-x, y+1/2, -z+1/2'
'x+1/2, -y+1/2, -z'

loop_
_atom_site_label
_atom_site_type_symbol
_atom_site_fract_x
_atom_site_fract_y
_atom_site_fract_z
_atom_site_U_iso_or_equiv
_atom_site_adp_type
_atom_site_occupancy
_atom_site_symmetry_multiplicity
_atom_site_calc_flag
_atom_site_refinement_flags
_atom_site_disorder_assembly
_atom_site_disorder_group
Ir1 Ir 0.353192(16) 0.009489(12) 0.080327(9) 0.04737(6) Uani 1 1 d . . .
P1 P 0.18500(9) -0.00260(7) 0.08183(6) 0.0392(4) Uani 1 1 d . . .
N1 N 0.3393(3) 0.0741(2) 0.14272(17) 0.0413(14) Uani 1 1 d . . .
O1 O 0.2937(4) 0.17550(19) 0.16685(15) 0.0712(16) Uani 1 1 d D . .
C1 C 0.1106(4) -0.0039(3) 0.02216(19) 0.0458(17) Uani 1 1 d . . .
C2 C 0.0142(4) -0.0197(3) 0.0260(2) 0.0497(18) Uani 1 1 d . . .
H2 H -0.0129 -0.0308 0.0582 0.060 Uiso 1 1 calc R . .
C3 C -0.0407(5) -0.0187(4) -0.0192(3) 0.074(2) Uani 1 1 d . . .
H3 H -0.1057 -0.0292 -0.0173 0.088 Uiso 1 1 calc R . .
C4 C -0.0018(5) -0.0028(4) -0.0660(2) 0.080(2) Uani 1 1 d . . .
H4 H -0.0402 -0.0030 -0.0960 0.096 Uiso 1 1 calc R . .
C5 C 0.0941(5) 0.0137(4) -0.0701(2) 0.079(2) Uani 1 1 d . . .
H5 H 0.1208 0.0248 -0.1024 0.095 Uiso 1 1 calc R . .
C6 C 0.1500(5) 0.0135(3) -0.0245(2) 0.0586(18) Uani 1 1 d . . .
H6 H 0.2145 0.0254 -0.0262 0.070 Uiso 1 1 calc R . .
C7 C 0.1734(4) -0.0851(3) 0.1082(2) 0.0478(19) Uani 1 1 d . . .
C8 C 0.2218(6) -0.1010(3) 0.1535(3) 0.073(3) Uani 1 1 d . . .
H8 H 0.2562 -0.0687 0.1706 0.088 Uiso 1 1 calc R . .
C9 C 0.2222(7) -0.1621(4) 0.1750(3) 0.099(3) Uani 1 1 d . . .
H9 H 0.2532 -0.1710 0.2066 0.119 Uiso 1 1 calc R . .
C10 C 0.1742(8) -0.2094(4) 0.1471(4) 0.125(4) Uani 1 1 d . . .
H10 H 0.1762 -0.2518 0.1592 0.150 Uiso 1 1 calc R . .
C11 C 0.1248(9) -0.1961(4) 0.1031(4) 0.131(5) Uani 1 1 d . . .
H11 H 0.0913 -0.2289 0.0861 0.157 Uiso 1 1 calc R . .
C12 C 0.1232(5) -0.1330(3) 0.0826(3) 0.077(3) Uani 1 1 d . . .
H12 H 0.0887 -0.1237 0.0521 0.092 Uiso 1 1 calc R . .
C13 C 0.1140(4) 0.0487(3) 0.1270(2) 0.0435(18) Uani 1 1 d . . .
C14 C 0.0751(4) 0.0205(3) 0.1718(2) 0.0439(17) Uani 1 1 d . . .
H14 H 0.0844 -0.0235 0.1776 0.053 Uiso 1 1 calc R . .
C15 C 0.0242(5) 0.0550(4) 0.2073(3) 0.064(2) Uani 1 1 d . . .
H15 H 0.0007 0.0339 0.2370 0.077 Uiso 1 1 calc R . .
C16 C 0.0057(5) 0.1193(4) 0.2017(3) 0.067(2) Uani 1 1 d . . .
H16 H -0.0305 0.1422 0.2262 0.081 Uiso 1 1 calc R . .
C17 C 0.0441(5) 0.1487(3) 0.1572(3) 0.061(2) Uani 1 1 d . . .
C18 C 0.0306(6) 0.2192(4) 0.1432(3) 0.083(3) Uani 1 1 d . . .
H18A H 0.0387 0.2468 0.1738 0.099 Uiso 1 1 calc R . .
H18B H -0.0324 0.2269 0.1279 0.099 Uiso 1 1 calc R . .
C19 C 0.1109(5) 0.2303(3) 0.1029(3) 0.068(3) Uani 1 1 d . . .
H19A H 0.1701 0.2435 0.1200 0.082 Uiso 1 1 calc R . .
H19B H 0.0925 0.2630 0.0775 0.082 Uiso 1 1 calc R . .
C20 C 0.1230(4) 0.1620(3) 0.0756(3) 0.0529(19) Uani 1 1 d . . .
C21 C 0.0967(4) 0.1155(3) 0.1197(2) 0.0418(18) Uani 1 1 d . . .
C22 C 0.0554(6) 0.1570(4) 0.0262(3) 0.072(3) Uani 1 1 d . . .
H22A H 0.0368 0.1124 0.0200 0.086 Uiso 1 1 calc R . .
H22B H -0.0024 0.1826 0.0312 0.086 Uiso 1 1 calc R . .
C23 C 0.1142(6) 0.1831(4) -0.0203(3) 0.078(3) Uani 1 1 d . . .
H23A H 0.1008 0.1586 -0.0520 0.094 Uiso 1 1 calc R . .
H23B H 0.0997 0.2283 -0.0266 0.094 Uiso 1 1 calc R . .
C24 C 0.2142(5) 0.1749(3) -0.0042(3) 0.059(2) Uani 1 1 d . . .
C25 C 0.2212(5) 0.1601(3) 0.0496(2) 0.0480(19) Uani 1 1 d . . .
C26 C 0.2999(6) 0.1768(3) -0.0344(3) 0.072(3) Uani 1 1 d . . .
H26 H 0.2970 0.1833 -0.0705 0.086 Uiso 1 1 calc R . .
C27 C 0.3872(6) 0.1688(3) -0.0100(3) 0.083(3) Uani 1 1 d . . .
H27 H 0.4432 0.1721 -0.0300 0.100 Uiso 1 1 calc R . .
C28 C 0.3948(5) 0.1561(3) 0.0434(3) 0.074(3) Uani 1 1 d . . .
H28 H 0.4547 0.1508 0.0592 0.088 Uiso 1 1 calc R . .
C29 C 0.3103(4) 0.1513(3) 0.0728(2) 0.0471(18) Uani 1 1 d . . .
C30 C 0.3181(4) 0.1296(3) 0.1285(2) 0.053(2) Uani 1 1 d D . .
C31 C 0.3248(4) 0.0697(3) 0.2015(2) 0.050(2) Uani 1 1 d . . .
H31 H 0.2720 0.0395 0.2086 0.061 Uiso 1 1 calc R . .
C32 C 0.2917(7) 0.1379(3) 0.2155(2) 0.099(3) Uani 1 1 d D . .
H32A H 0.2271 0.1369 0.2299 0.119 Uiso 1 1 calc R . .
H32B H 0.3345 0.1569 0.2414 0.119 Uiso 1 1 calc R . .
C33 C 0.4118(5) 0.0473(4) 0.2302(2) 0.077(3) Uani 1 1 d . . .
H33 H 0.4304 0.0056 0.2150 0.092 Uiso 1 1 calc R . .
C34 C 0.4976(6) 0.0909(6) 0.2265(4) 0.139(5) Uani 1 1 d . . .
H34A H 0.5193 0.0927 0.1907 0.209 Uiso 1 1 calc R . .
H34B H 0.5483 0.0744 0.2484 0.209 Uiso 1 1 calc R . .
H34C H 0.4803 0.1336 0.2381 0.209 Uiso 1 1 calc R . .
C35 C 0.3821(7) 0.0344(5) 0.2882(3) 0.120(4) Uani 1 1 d . . .
H35A H 0.4382 0.0240 0.3086 0.180 Uiso 1 1 calc R . .
H35B H 0.3376 -0.0011 0.2895 0.180 Uiso 1 1 calc R . .
H35C H 0.3520 0.0724 0.3025 0.180 Uiso 1 1 calc R . .
C36 C 0.3960(5) -0.0220(4) 0.0048(3) 0.086(3) Uani 1 1 d . . .
H36A H 0.3577 -0.0032 -0.0226 0.104 Uiso 1 1 d R . .
C37 C 0.3522(6) -0.0729(3) 0.0283(3) 0.075(2) Uani 1 1 d . . .
H37A H 0.2900 -0.0836 0.0143 0.090 Uiso 1 1 d R . .
C38 C 0.4045(7) -0.1288(4) 0.0523(4) 0.114(4) Uani 1 1 d . . .
H38A H 0.4311 -0.1551 0.0243 0.137 Uiso 1 1 calc R . .
H38B H 0.3583 -0.1553 0.0713 0.137 Uiso 1 1 calc R . .
C39 C 0.4850(7) -0.1107(4) 0.0896(4) 0.106(3) Uani 1 1 d . . .
H39A H 0.4855 -0.1407 0.1190 0.127 Uiso 1 1 calc R . .
H39B H 0.5461 -0.1146 0.0714 0.127 Uiso 1 1 calc R . .
C40 C 0.4749(5) -0.0434(4) 0.1102(3) 0.069(2) Uani 1 1 d . . .
H40A H 0.4783 -0.0420 0.1479 0.082 Uiso 1 1 d R . .
C41 C 0.5110(3) 0.0124(3) 0.0866(2) 0.0592(19) Uani 1 1 d . . .
H41A H 0.5355 0.0449 0.1099 0.071 Uiso 1 1 d R . .
C42 C 0.5581(5) 0.0085(6) 0.0351(3) 0.112(4) Uani 1 1 d . . .
H42A H 0.5783 0.0518 0.0253 0.135 Uiso 1 1 calc R . .
H42B H 0.6160 -0.0174 0.0390 0.135 Uiso 1 1 calc R . .
C43 C 0.5034(5) -0.0176(5) -0.0072(3) 0.103(3) Uani 1 1 d . . .
H43A H 0.5275 -0.0606 -0.0153 0.124 Uiso 1 1 calc R . .
H43B H 0.5126 0.0092 -0.0381 0.124 Uiso 1 1 calc R . .
B1 B 0.7794(5) 0.0464(4) 0.3372(3) 0.042(2) Uani 1 1 d . . .
C44 C 0.7305(4) -0.0217(3) 0.3541(2) 0.0461(18) Uani 1 1 d . . .
C45 C 0.7506(4) -0.0490(3) 0.4024(2) 0.0454(19) Uani 1 1 d . . .
H45 H 0.7939 -0.0284 0.4247 0.054 Uiso 1 1 calc R . .
C46 C 0.7090(5) -0.1051(3) 0.4181(2) 0.061(2) Uani 1 1 d D . .
C47 C 0.6427(6) -0.1362(3) 0.3875(3) 0.090(3) Uani 1 1 d . . .
H47 H 0.6126 -0.1740 0.3988 0.108 Uiso 1 1 calc R . .
C48 C 0.6232(4) -0.1103(3) 0.3410(3) 0.073(3) Uani 1 1 d D A .
C49 C 0.6607(4) -0.0557(3) 0.3253(3) 0.058(2) Uani 1 1 d . . .
H49 H 0.6401 -0.0384 0.2934 0.070 Uiso 1 1 calc R . .
C50 C 0.7339(3) -0.1291(2) 0.47238(18) 0.071(2) Uani 1 1 d DU . .
C51 C 0.5448(3) -0.1419(2) 0.30710(17) 0.128(4) Uani 1 1 d D . .
C52 C 0.8968(4) 0.0435(3) 0.3452(2) 0.0395(17) Uani 1 1 d . . .
C53 C 0.9519(4) 0.0983(3) 0.3514(2) 0.0468(19) Uani 1 1 d . . .
H53 H 0.9218 0.1385 0.3533 0.056 Uiso 1 1 calc R . .
C54 C 1.0531(4) 0.0948(3) 0.3551(3) 0.064(2) Uani 1 1 d D B .
C55 C 1.1009(5) 0.0397(3) 0.3519(2) 0.062(2) Uani 1 1 d . . .
H55 H 1.1676 0.0378 0.3548 0.074 Uiso 1 1 calc R . .
C56 C 1.0455(4) -0.0148(3) 0.3440(2) 0.0548(19) Uani 1 1 d D . .
C57 C 0.9480(4) -0.0136(3) 0.3416(2) 0.0429(16) Uani 1 1 d . . .
H57 H 0.9147 -0.0523 0.3374 0.052 Uiso 1 1 calc R . .
C58 C 1.1061(3) 0.1580(2) 0.36475(16) 0.117(4) Uani 1 1 d D . .
C59 C 1.0977(4) -0.0780(2) 0.3378(2) 0.103(3) Uani 1 1 d D . .
C60 C 0.7273(4) 0.1008(3) 0.3748(2) 0.0433(18) Uani 1 1 d . . .
C61 C 0.6362(5) 0.1253(3) 0.3641(2) 0.0513(19) Uani 1 1 d . . .
H61 H 0.6048 0.1137 0.3331 0.062 Uiso 1 1 calc R . .
C62 C 0.5938(3) 0.1651(3) 0.3980(3) 0.055(2) Uani 1 1 d D . .
C63 C 0.6305(6) 0.1874(3) 0.4438(3) 0.065(2) Uani 1 1 d . . .
H63 H 0.5987 0.2166 0.4655 0.078 Uiso 1 1 calc R . .
C64 C 0.7146(5) 0.1638(3) 0.4542(2) 0.055(2) Uani 1 1 d D . .
C65 C 0.7647(5) 0.1218(3) 0.4242(2) 0.0531(19) Uani 1 1 d . . .
H65 H 0.8240 0.1065 0.4358 0.064 Uiso 1 1 calc R . .
C66 C 0.4969(4) 0.1886(2) 0.3830(2) 0.108(3) Uani 1 1 d DU . .
C67 C 0.7701(6) 0.1850(2) 0.5025(2) 0.105(3) Uani 1 1 d D . .
C68 C 0.7684(4) 0.0625(3) 0.2740(2) 0.0473(19) Uani 1 1 d . . .
C69 C 0.7826(4) 0.0144(4) 0.2374(2) 0.0545(19) Uani 1 1 d . . .
H69 H 0.7972 -0.0274 0.2484 0.065 Uiso 1 1 calc R . .
C70 C 0.7750(4) 0.0283(3) 0.1836(2) 0.064(2) Uani 1 1 d D . .
C71 C 0.7565(5) 0.0868(4) 0.1645(3) 0.077(3) Uani 1 1 d . . .
H71 H 0.7526 0.0944 0.1285 0.093 Uiso 1 1 calc R . .
C72 C 0.7436(5) 0.1345(3) 0.1998(3) 0.072(2) Uani 1 1 d D C .
C73 C 0.7487(4) 0.1245(3) 0.2541(2) 0.053(2) Uani 1 1 d . . .
H73 H 0.7390 0.1589 0.2770 0.063 Uiso 1 1 calc R . .
C74 C 0.7902(4) -0.0293(2) 0.14773(18) 0.103(3) Uani 1 1 d D . .
C75 C 0.7221(3) 0.2037(2) 0.18417(16) 0.127(4) Uani 1 1 d D . .
F1 F 0.6903(4) -0.1853(2) 0.4858(2) 0.135(2) Uani 1 1 d DU . .
F2 F 0.8290(3) -0.1432(2) 0.47910(19) 0.1013(17) Uani 1 1 d DU . .
F3 F 0.7173(4) -0.0870(2) 0.51296(17) 0.1116(18) Uani 1 1 d DU . .
F4 F 0.5650(8) -0.2051(3) 0.2951(4) 0.120(3) Uani 0.50 1 d PDU A 1
F5 F 0.5290(6) -0.1151(4) 0.2581(2) 0.097(3) Uani 0.50 1 d PDU A 1
F6 F 0.4554(4) -0.1388(5) 0.3313(3) 0.099(3) Uani 0.50 1 d PDU A 1
F4' F 0.5904(8) -0.1679(6) 0.2636(3) 0.171(4) Uani 0.50 1 d PDU A 2
F5' F 0.4623(6) -0.1086(6) 0.2944(6) 0.188(4) Uani 0.50 1 d PDU A 2
F6' F 0.5169(9) -0.2005(3) 0.3295(4) 0.152(4) Uani 0.50 1 d PDU A 2
F7 F 1.2025(4) 0.1522(5) 0.3535(4) 0.106(3) Uani 0.50 1 d PDU B 3
F8 F 1.0776(7) 0.2048(3) 0.3283(3) 0.109(3) Uani 0.50 1 d PDU B 3
F9 F 1.0826(6) 0.1863(3) 0.4122(3) 0.093(3) Uani 0.50 1 d PDU B 3
F7' F 1.1663(6) 0.1727(5) 0.3235(3) 0.126(3) Uani 0.50 1 d PDU B 4
F8' F 1.0593(7) 0.2143(4) 0.3778(5) 0.146(4) Uani 0.50 1 d PDU B 4
F9' F 1.1755(6) 0.1491(5) 0.4035(3) 0.141(4) Uani 0.50 1 d PDU B 4
F10 F 1.1883(3) -0.0789(3) 0.3590(3) 0.159(2) Uani 1 1 d DU . .
F11 F 1.1131(6) -0.0927(3) 0.2872(2) 0.183(3) Uani 1 1 d DU . .
F12 F 1.0560(4) -0.1295(2) 0.3614(2) 0.119(2) Uani 1 1 d DU . .
F13 F 0.7538(6) 0.1425(3) 0.5424(2) 0.197(3) Uani 1 1 d DU . .
F14 F 0.7377(4) 0.2415(2) 0.5211(2) 0.152(2) Uani 1 1 d DU . .
F15 F 0.8570(5) 0.1899(3) 0.5051(2) 0.164(2) Uani 1 1 d U . .
F16 F 0.4563(4) 0.2364(2) 0.4113(2) 0.140(2) Uani 1 1 d DU . .
F17 F 0.4902(5) 0.2182(4) 0.3355(2) 0.193(3) Uani 1 1 d DU . .
F18 F 0.4295(4) 0.1438(3) 0.3739(3) 0.171(3) Uani 1 1 d DU . .
F19 F 0.8676(4) -0.0672(2) 0.1563(2) 0.140(2) Uani 1 1 d DU . .
F20 F 0.7143(4) -0.0706(3) 0.1464(3) 0.153(2) Uani 1 1 d DU . .
F21 F 0.7970(5) -0.0121(3) 0.09680(17) 0.161(2) Uani 1 1 d DU . .
F22 F 0.7917(6) 0.2461(4) 0.2037(4) 0.125(3) Uani 0.50 1 d PDU C 5
F23 F 0.6343(5) 0.2241(5) 0.2026(5) 0.145(4) Uani 0.50 1 d PDU C 5
F24 F 0.7437(9) 0.2112(6) 0.1313(3) 0.143(4) Uani 0.50 1 d PDU C 5
F22' F 0.7907(6) 0.2426(5) 0.1610(4) 0.213(5) Uani 0.50 1 d PDU C 6
F23' F 0.6806(6) 0.2453(4) 0.2208(3) 0.116(3) Uani 0.50 1 d PDU C 6
F24' F 0.6500(5) 0.2026(5) 0.1461(3) 0.127(3) Uani 0.50 1 d PDU C 6

loop_
_atom_site_aniso_label
_atom_site_aniso_U_11
_atom_site_aniso_U_22
_atom_site_aniso_U_33
_atom_site_aniso_U_23
_atom_site_aniso_U_13
_atom_site_aniso_U_12
Ir1 0.04059(10) 0.06404(13) 0.03747(9) -0.00605(13) -0.00221(12) 0.00616(14)
P1 0.0369(6) 0.0478(9) 0.0330(6) -0.0015(9) -0.0042(6) -0.0005(7)
N1 0.042(3) 0.042(3) 0.040(3) 0.004(2) -0.012(2) 0.005(3)
O1 0.081(3) 0.069(3) 0.064(3) -0.017(3) -0.011(3) 0.010(3)
C1 0.046(3) 0.061(4) 0.030(3) -0.002(3) -0.010(2) 0.000(3)
C2 0.038(3) 0.060(4) 0.052(3) -0.009(3) -0.013(3) -0.002(3)
C3 0.052(4) 0.077(5) 0.091(5) -0.017(4) -0.018(4) 0.001(4)
C4 0.079(4) 0.099(6) 0.061(4) -0.018(4) -0.038(3) 0.008(5)
C5 0.076(4) 0.124(6) 0.037(4) -0.009(4) -0.015(3) 0.022(5)
C6 0.050(3) 0.073(4) 0.052(3) -0.005(3) -0.012(3) 0.003(5)
C7 0.045(4) 0.044(4) 0.055(4) -0.001(3) -0.003(3) -0.010(3)
C8 0.099(6) 0.060(5) 0.060(5) 0.010(4) -0.005(4) -0.006(4)
C9 0.144(8) 0.073(5) 0.082(6) 0.033(4) -0.019(6) 0.004(6)
C10 0.160(9) 0.074(5) 0.141(9) 0.015(6) -0.013(7) -0.049(6)
C11 0.198(11) 0.059(5) 0.136(9) -0.007(5) -0.049(8) -0.006(7)
C12 0.103(6) 0.046(4) 0.081(5) -0.001(4) -0.016(5) -0.018(4)
C13 0.035(3) 0.049(4) 0.046(3) -0.004(3) -0.004(3) -0.005(3)
C14 0.042(3) 0.054(4) 0.036(3) 0.004(3) 0.008(2) 0.008(3)
C15 0.055(4) 0.100(5) 0.038(4) 0.018(4) 0.001(3) -0.002(4)
C16 0.048(4) 0.107(6) 0.046(4) -0.004(4) 0.012(3) 0.025(4)
C17 0.052(4) 0.070(5) 0.060(4) -0.020(4) 0.009(3) 0.010(4)
C18 0.092(6) 0.072(5) 0.084(6) 0.003(4) 0.031(5) 0.025(5)
C19 0.064(5) 0.047(4) 0.094(6) -0.002(4) 0.003(4) 0.008(4)
C20 0.046(4) 0.056(3) 0.056(4) 0.013(4) 0.002(3) 0.005(3)
C21 0.042(3) 0.049(4) 0.035(3) 0.007(3) 0.000(3) 0.006(3)
C22 0.090(6) 0.064(5) 0.062(5) 0.008(4) 0.002(4) 0.009(4)
C23 0.106(7) 0.074(5) 0.053(4) 0.021(4) -0.008(4) 0.006(5)
C24 0.082(5) 0.041(4) 0.055(4) 0.016(3) -0.003(4) 0.002(4)
C25 0.069(4) 0.031(3) 0.044(4) 0.005(3) 0.013(3) -0.004(3)
C26 0.105(6) 0.050(4) 0.061(5) 0.014(4) 0.022(4) 0.014(4)
C27 0.115(7) 0.067(5) 0.068(5) 0.011(4) 0.032(5) 0.009(5)
C28 0.074(5) 0.067(5) 0.079(5) 0.003(4) 0.030(4) -0.006(4)
C29 0.059(4) 0.044(3) 0.038(3) 0.004(3) -0.003(3) 0.002(3)
C30 0.040(4) 0.073(4) 0.047(4) -0.020(3) -0.011(3) -0.016(3)
C31 0.048(4) 0.070(4) 0.033(3) -0.011(3) 0.001(3) -0.010(3)
C32 0.142(7) 0.125(7) 0.030(4) -0.022(4) -0.023(4) 0.061(6)
C33 0.087(5) 0.112(6) 0.030(4) -0.009(4) -0.016(4) 0.028(5)
C34 0.044(5) 0.282(13) 0.093(7) -0.044(8) -0.023(5) -0.020(7)
C35 0.156(9) 0.167(9) 0.036(4) 0.005(5) -0.009(5) 0.001(7)
C36 0.069(4) 0.146(7) 0.044(4) -0.026(4) -0.002(3) 0.049(5)
C37 0.065(4) 0.080(4) 0.081(4) -0.047(4) 0.008(5) -0.001(5)
C38 0.116(8) 0.079(6) 0.148(9) -0.010(6) 0.006(7) 0.025(6)
C39 0.143(7) 0.084(5) 0.091(7) 0.006(5) 0.020(6) 0.054(5)
C40 0.074(5) 0.085(5) 0.047(4) 0.006(4) -0.011(4) 0.008(4)
C41 0.018(2) 0.090(5) 0.069(4) -0.023(5) -0.010(3) 0.012(3)
C42 0.063(4) 0.178(9) 0.095(5) -0.030(7) 0.032(4) 0.003(7)
C43 0.054(4) 0.178(9) 0.078(5) -0.014(6) 0.023(4) 0.023(6)
B1 0.027(4) 0.058(5) 0.042(4) 0.009(3) 0.002(3) 0.007(4)
C44 0.039(3) 0.052(4) 0.047(3) -0.010(3) 0.007(3) -0.004(3)
C45 0.043(4) 0.042(4) 0.050(4) -0.001(3) 0.016(3) 0.001(3)
C46 0.064(4) 0.037(3) 0.082(5) 0.011(4) 0.006(4) -0.003(3)
C47 0.078(4) 0.054(4) 0.137(6) -0.020(4) 0.070(5) -0.028(4)
C48 0.078(5) 0.068(4) 0.073(5) -0.008(4) 0.006(4) -0.037(4)
C49 0.040(4) 0.065(4) 0.069(4) -0.022(3) 0.014(3) -0.004(4)
C50 0.069(4) 0.057(4) 0.086(4) 0.017(3) 0.018(4) -0.012(3)
C51 0.125(8) 0.097(6) 0.161(9) -0.049(6) 0.036(7) -0.052(6)
C52 0.038(3) 0.050(4) 0.031(3) -0.006(3) 0.003(3) -0.001(3)
C53 0.036(3) 0.049(4) 0.055(4) -0.003(3) 0.014(3) -0.004(3)
C54 0.042(4) 0.072(5) 0.079(5) -0.023(4) 0.005(4) -0.015(4)
C55 0.040(4) 0.101(6) 0.045(4) 0.003(4) 0.003(3) 0.001(4)
C56 0.045(3) 0.071(4) 0.049(3) 0.013(4) 0.000(3) 0.020(4)
C57 0.036(3) 0.050(4) 0.043(3) 0.010(3) -0.001(2) 0.003(3)
C58 0.026(4) 0.148(8) 0.177(10) -0.048(7) -0.011(5) -0.010(5)
C59 0.070(5) 0.139(8) 0.100(7) 0.019(6) 0.002(5) 0.047(5)
C60 0.053(4) 0.043(4) 0.034(3) 0.006(3) 0.006(3) -0.009(3)
C61 0.044(4) 0.062(4) 0.048(3) -0.024(3) 0.013(3) -0.001(4)
C62 0.039(4) 0.043(4) 0.084(5) -0.009(3) 0.007(3) 0.006(3)
C63 0.089(6) 0.048(4) 0.059(4) -0.021(3) 0.000(4) 0.011(4)
C64 0.083(5) 0.041(4) 0.041(4) -0.008(3) -0.003(3) 0.023(4)
C65 0.060(4) 0.058(4) 0.042(3) 0.005(4) -0.020(3) 0.015(3)
C66 0.107(5) 0.102(5) 0.116(5) -0.014(4) 0.001(4) 0.009(4)
C67 0.163(8) 0.085(6) 0.067(5) -0.021(5) -0.033(6) 0.046(6)
C68 0.035(3) 0.067(4) 0.040(3) -0.005(3) 0.011(3) 0.003(3)
C69 0.039(3) 0.079(5) 0.046(3) -0.003(4) -0.003(3) 0.008(4)
C70 0.039(3) 0.116(6) 0.039(3) -0.008(4) 0.007(3) 0.002(4)
C71 0.065(5) 0.135(7) 0.033(4) 0.019(4) -0.004(3) -0.006(5)
C72 0.065(5) 0.103(5) 0.049(4) 0.041(4) -0.006(4) 0.016(4)
C73 0.053(4) 0.059(4) 0.046(4) 0.013(3) -0.004(3) 0.002(3)
C74 0.139(7) 0.135(7) 0.036(4) -0.040(4) 0.010(4) -0.032(6)
C75 0.111(7) 0.190(10) 0.080(6) 0.067(6) 0.021(5) 0.027(7)
F1 0.153(4) 0.111(3) 0.142(4) 0.050(3) -0.003(3) -0.031(3)
F2 0.096(3) 0.105(3) 0.102(3) 0.018(3) 0.006(3) 0.026(3)
F3 0.151(4) 0.109(3) 0.075(3) 0.014(3) 0.020(3) 0.029(3)
F4 0.126(6) 0.118(5) 0.117(6) -0.026(5) -0.005(5) -0.012(5)
F5 0.086(5) 0.099(5) 0.106(5) -0.013(4) -0.034(4) -0.032(4)
F6 0.080(5) 0.118(5) 0.101(5) -0.014(4) -0.018(4) -0.015(4)
F4' 0.175(7) 0.172(6) 0.167(7) -0.022(5) -0.014(5) -0.031(5)
F5' 0.186(7) 0.190(7) 0.189(7) -0.003(6) -0.021(6) -0.010(6)
F6' 0.150(6) 0.146(6) 0.159(6) -0.028(5) -0.021(5) -0.037(5)
F7 0.090(5) 0.110(5) 0.118(5) 0.003(5) -0.007(4) -0.018(4)
F8 0.109(5) 0.092(5) 0.125(6) 0.008(4) -0.011(5) -0.024(4)
F9 0.102(5) 0.067(4) 0.110(5) -0.021(4) -0.017(4) -0.020(4)
F7' 0.123(6) 0.125(5) 0.131(6) 0.005(5) 0.012(5) -0.035(5)
F8' 0.142(6) 0.138(6) 0.159(6) -0.006(5) 0.006(5) -0.021(5)
F9' 0.134(6) 0.141(6) 0.148(6) -0.014(5) -0.023(5) -0.040(5)
F10 0.107(4) 0.149(4) 0.219(5) 0.020(4) -0.017(4) 0.041(3)
F11 0.230(5) 0.164(4) 0.154(5) -0.016(4) 0.033(4) 0.086(4)
F12 0.105(3) 0.088(3) 0.164(4) 0.009(3) 0.000(3) 0.011(3)
F13 0.241(6) 0.213(5) 0.137(4) 0.006(4) -0.050(4) -0.036(5)
F14 0.171(4) 0.160(4) 0.124(4) -0.079(3) -0.050(3) 0.055(3)
F15 0.159(4) 0.197(4) 0.136(4) -0.060(3) -0.072(3) 0.009(4)
F16 0.106(3) 0.147(3) 0.167(4) -0.053(3) -0.013(3) 0.060(3)
F17 0.153(4) 0.243(5) 0.184(5) 0.029(4) -0.011(4) 0.090(4)
F18 0.115(4) 0.155(4) 0.242(5) -0.035(4) -0.049(4) 0.004(4)
F19 0.138(4) 0.144(4) 0.136(4) -0.060(3) -0.016(3) 0.030(4)
F20 0.142(4) 0.163(4) 0.155(4) -0.069(3) 0.009(4) -0.037(4)
F21 0.214(5) 0.175(4) 0.093(3) -0.021(3) 0.024(3) 0.023(4)
F22 0.137(6) 0.109(5) 0.130(6) 0.021(5) -0.003(5) -0.007(5)
F23 0.137(6) 0.139(6) 0.159(6) 0.023(5) -0.006(5) 0.015(5)
F24 0.167(6) 0.132(6) 0.131(6) 0.027(5) 0.001(5) -0.015(5)
F22' 0.213(7) 0.210(7) 0.217(7) 0.003(6) -0.002(6) 0.003(6)
F23' 0.119(6) 0.105(5) 0.123(6) 0.009(5) -0.010(5) 0.012(5)
F24' 0.125(6) 0.125(5) 0.130(6) 0.013(5) -0.033(5) 0.029(5)

loop_
_atom_type_symbol
_atom_type_description
_atom_type_scat_dispersion_real
_atom_type_scat_dispersion_imag
_atom_type_scat_source
C C 0.0033 0.0016 'International Tables Vol C Tables 4.2.6.8 and 6.1.1.4'
H H 0.0000 0.0000 'International Tables Vol C Tables 4.2.6.8 and 6.1.1.4'
B B 0.0013 0.0007 'International Tables Vol C Tables 4.2.6.8 and 6.1.1.4'
N N 0.0061 0.0033 'International Tables Vol C Tables 4.2.6.8 and 6.1.1.4'
O O 0.0106 0.0060 'International Tables Vol C Tables 4.2.6.8 and 6.1.1.4'
F F 0.0171 0.0103 'International Tables Vol C Tables 4.2.6.8 and 6.1.1.4'
P P 0.1023 0.0942 'International Tables Vol C Tables 4.2.6.8 and 6.1.1.4'
Ir Ir -1.4442 7.9887 'International Tables Vol C Tables 4.2.6.8 and 6.1.1.4'

loop_
_geom_angle_atom_site_label_1
_geom_angle_atom_site_label_2
_geom_angle_atom_site_label_3
_geom_angle
N1 Ir1 C36 156.4(3)
N1 Ir1 C40 97.5(2)
C36 Ir1 C40 86.7(3)
N1 Ir1 C37 166.7(2)
C36 Ir1 C37 36.9(3)
C40 Ir1 C37 79.6(3)
N1 Ir1 C41 91.2(2)
C36 Ir1 C41 78.1(2)
C40 Ir1 C41 37.3(3)
C37 Ir1 C41 94.1(3)
N1 Ir1 P1 87.91(13)
C36 Ir1 P1 105.18(19)
C40 Ir1 P1 136.2(2)
C37 Ir1 P1 85.4(2)
C41 Ir1 P1 173.18(18)
C1 P1 C7 103.8(3)
C1 P1 C13 102.7(3)
C7 P1 C13 105.0(3)
C1 P1 Ir1 123.20(17)
C7 P1 Ir1 101.07(19)
C13 P1 Ir1 118.70(19)
C30 N1 C31 108.2(5)
C30 N1 Ir1 113.2(4)
C31 N1 Ir1 136.7(4)
C30 O1 C32 103.5(4)
C6 C1 C2 121.0(5)
C6 C1 P1 119.5(4)
C2 C1 P1 119.4(4)
C3 C2 C1 118.3(6)
C3 C2 H2 120.8
C1 C2 H2 120.8
C4 C3 C2 121.1(6)
C4 C3 H3 119.4
C2 C3 H3 119.4
C3 C4 C5 120.9(6)
C3 C4 H4 119.6
C5 C4 H4 119.6
C4 C5 C6 118.4(6)
C4 C5 H5 120.8
C6 C5 H5 120.8
C1 C6 C5 120.2(6)
C1 C6 H6 119.9
C5 C6 H6 119.9
C8 C7 C12 118.1(6)
C8 C7 P1 119.0(5)
C12 C7 P1 122.7(5)
C7 C8 C9 123.8(7)
C7 C8 H8 118.1
C9 C8 H8 118.1
C8 C9 C10 116.3(8)
C8 C9 H9 121.9
C10 C9 H9 121.9
C11 C10 C9 122.1(8)
C11 C10 H10 118.9
C9 C10 H10 118.9
C10 C11 C12 120.5(9)
C10 C11 H11 119.7
C12 C11 H11 119.7
C7 C12 C11 119.0(8)
C7 C12 H12 120.5
C11 C12 H12 120.5
C14 C13 C21 116.8(5)
C14 C13 P1 118.5(4)
C21 C13 P1 124.7(4)
C15 C14 C13 122.0(6)
C15 C14 H14 119.0
C13 C14 H14 119.0
C14 C15 C16 123.0(6)
C14 C15 H15 118.5
C16 C15 H15 118.5
C15 C16 C17 116.1(6)
C15 C16 H16 121.9
C17 C16 H16 121.9
C21 C17 C16 123.1(6)
C21 C17 C18 112.5(6)
C16 C17 C18 124.4(6)
C17 C18 C19 102.1(6)
C17 C18 H18A 111.3
C19 C18 H18A 111.3
C17 C18 H18B 111.3
C19 C18 H18B 111.3
H18A C18 H18B 109.2
C18 C19 C20 103.7(5)
C18 C19 H19A 111.0
C20 C19 H19A 111.0
C18 C19 H19B 111.0
C20 C19 H19B 111.0
H19A C19 H19B 109.0
C25 C20 C21 121.4(5)
C25 C20 C22 100.7(5)
C21 C20 C22 113.8(5)
C25 C20 C19 108.1(5)
C21 C20 C19 102.5(5)
C22 C20 C19 110.3(5)
C17 C21 C13 118.9(6)
C17 C21 C20 108.7(5)
C13 C21 C20 132.3(5)
C23 C22 C20 105.9(6)
C23 C22 H22A 110.6
C20 C22 H22A 110.6
C23 C22 H22B 110.6
C20 C22 H22B 110.6
H22A C22 H22B 108.7
C24 C23 C22 104.6(6)
C24 C23 H23A 110.8
C22 C23 H23A 110.8
C24 C23 H23B 110.8
C22 C23 H23B 110.8
H23A C23 H23B 108.9
C25 C24 C26 118.3(7)
C25 C24 C23 111.3(6)
C26 C24 C23 130.3(6)
C29 C25 C24 120.4(6)
C29 C25 C20 128.5(6)
C24 C25 C20 110.9(6)
C27 C26 C24 119.8(7)
C27 C26 H26 120.1
C24 C26 H26 120.1
C26 C27 C28 122.1(8)
C26 C27 H27 118.9
C28 C27 H27 118.9
C27 C28 C29 118.3(7)
C27 C28 H28 120.8
C29 C28 H28 120.8
C25 C29 C28 121.0(6)
C25 C29 C30 120.7(5)
C28 C29 C30 118.0(6)
N1 C30 O1 118.8(5)
N1 C30 C29 125.0(5)
O1 C30 C29 116.1(5)
C33 C31 N1 113.4(5)
C33 C31 C32 114.7(6)
N1 C31 C32 102.5(5)
C33 C31 H31 108.7
N1 C31 H31 108.7
C32 C31 H31 108.7
O1 C32 C31 106.8(5)
O1 C32 H32A 110.4
C31 C32 H32A 110.4
O1 C32 H32B 110.4
C31 C32 H32B 110.4
H32A C32 H32B 108.6
C31 C33 C34 115.4(7)
C31 C33 C35 107.7(6)
C34 C33 C35 112.0(7)
C31 C33 H33 107.1
C34 C33 H33 107.1
C35 C33 H33 107.1
C33 C34 H34A 109.5
C33 C34 H34B 109.5
H34A C34 H34B 109.5
C33 C34 H34C 109.5
H34A C34 H34C 109.5
H34B C34 H34C 109.5
C33 C35 H35A 109.5
C33 C35 H35B 109.5
H35A C35 H35B 109.5
C33 C35 H35C 109.5
H35A C35 H35C 109.5
H35B C35 H35C 109.5
C37 C36 C43 125.0(8)
C37 C36 Ir1 73.3(4)
C43 C36 Ir1 116.0(5)
C37 C36 H36A 112.8
C43 C36 H36A 111.8
Ir1 C36 H36A 112.3
C36 C37 C38 124.2(8)
C36 C37 Ir1 69.8(4)
C38 C37 Ir1 110.9(5)
C36 C37 H37A 114.9
C38 C37 H37A 114.1
Ir1 C37 H37A 114.5
C37 C38 C39 115.0(7)
C37 C38 H38A 108.5
C39 C38 H38A 108.5
C37 C38 H38B 108.5
C39 C38 H38B 108.5
H38A C38 H38B 107.5
C40 C39 C38 112.4(7)
C40 C39 H39A 109.1
C38 C39 H39A 109.1
C40 C39 H39B 109.1
C38 C39 H39B 109.1
H39A C39 H39B 107.9
C41 C40 C39 125.9(7)
C41 C40 Ir1 73.2(4)
C39 C40 Ir1 115.1(5)
C41 C40 H40A 112.7
C39 C40 H40A 111.9
Ir1 C40 H40A 112.1
C40 C41 C42 120.1(7)
C40 C41 Ir1 69.5(4)
C42 C41 Ir1 112.3(4)
C40 C41 H41A 116.2
C42 C41 H41A 115.6
Ir1 C41 H41A 114.6
C43 C42 C41 117.2(6)
C43 C42 H42A 108.0
C41 C42 H42A 108.0
C43 C42 H42B 108.0
C41 C42 H42B 108.0
H42A C42 H42B 107.2
C42 C43 C36 113.2(6)
C42 C43 H43A 108.9
C36 C43 H43A 108.9
C42 C43 H43B 108.9
C36 C43 H43B 108.9
H43A C43 H43B 107.8
C44 B1 C60 104.8(5)
C44 B1 C52 110.5(5)
C60 B1 C52 112.9(5)
C44 B1 C68 113.3(5)
C60 B1 C68 112.9(5)
C52 B1 C68 102.7(5)
C45 C44 C49 113.5(6)
C45 C44 B1 120.4(5)
C49 C44 B1 125.9(5)
C46 C45 C44 121.7(6)
C46 C45 H45 119.2
C44 C45 H45 119.2
C45 C46 C47 121.5(6)
C45 C46 C50 116.9(5)
C47 C46 C50 121.4(5)
C48 C47 C46 117.1(6)
C48 C47 H47 121.5
C46 C47 H47 121.5
C49 C48 C47 122.7(6)
C49 C48 C51 118.6(6)
C47 C48 C51 118.3(6)
C48 C49 C44 123.3(6)
C48 C49 H49 118.4
C44 C49 H49 118.4
F1 C50 F2 102.6(4)
F1 C50 F3 106.3(5)
F2 C50 F3 101.8(4)
F1 C50 C46 114.2(5)
F2 C50 C46 114.0(4)
F3 C50 C46 116.3(4)
F4 C51 F5' 126.7(8)
F4 C51 F5 102.4(6)
F5' C51 F5 57.0(7)
F4 C51 F4' 50.0(7)
F5' C51 F4' 112.9(9)
F5 C51 F4' 60.5(6)
F4 C51 F6 109.0(7)
F5' C51 F6 48.4(7)
F5 C51 F6 103.9(6)
F4' C51 F6 141.5(7)
F4 C51 F6' 47.1(6)
F5' C51 F6' 107.5(8)
F5 C51 F6' 132.3(7)
F4' C51 F6' 96.6(7)
F6 C51 F6' 67.0(6)
F4 C51 C48 112.6(6)
F5' C51 C48 120.6(7)
F5 C51 C48 116.7(5)
F4' C51 C48 106.8(6)
F6 C51 C48 111.5(5)
F6' C51 C48 109.7(6)
C53 C52 C57 115.2(5)
C53 C52 B1 122.4(5)
C57 C52 B1 122.2(5)
C52 C53 C54 121.3(6)
C52 C53 H53 119.3
C54 C53 H53 119.3
C55 C54 C53 122.8(6)
C55 C54 C58 120.5(5)
C53 C54 C58 116.7(5)
C54 C55 C56 115.7(6)
C54 C55 H55 122.2
C56 C55 H55 122.2
C57 C56 C55 123.3(5)
C57 C56 C59 119.5(5)
C55 C56 C59 117.2(5)
C56 C57 C52 121.8(6)
C56 C57 H57 119.1
C52 C57 H57 119.1
F8' C58 F7 125.9(7)
F8' C58 F7' 106.6(7)
F7 C58 F7' 43.0(6)
F8' C58 F9 47.0(6)
F7 C58 F9 116.8(6)
F7' C58 F9 135.8(6)
F8' C58 F9' 105.6(8)
F7 C58 F9' 57.3(6)
F7' C58 F9' 98.5(6)
F9 C58 F9' 66.5(6)
F8' C58 F8 55.9(7)
F7 C58 F8 101.5(6)
F7' C58 F8 60.9(6)
F9 C58 F8 102.7(5)
F9' C58 F8 139.3(7)
F8' C58 C54 122.6(5)
F7 C58 C54 111.2(6)
F7' C58 C54 111.1(6)
F9 C58 C54 113.0(5)
F9' C58 C54 109.7(6)
F8 C58 C54 110.5(5)
F11 C59 F12 108.4(5)
F11 C59 F10 103.2(5)
F12 C59 F10 102.1(5)
F11 C59 C56 112.0(5)
F12 C59 C56 115.6(5)
F10 C59 C56 114.4(5)
C61 C60 C65 113.2(5)
C61 C60 B1 122.3(5)
C65 C60 B1 124.1(5)
C62 C61 C60 120.0(6)
C62 C61 H61 120.0
C60 C61 H61 120.0
C61 C62 C63 127.1(6)
C61 C62 C66 115.9(6)
C63 C62 C66 117.0(6)
C64 C63 C62 112.9(6)
C64 C63 H63 123.6
C62 C63 H63 123.6
C63 C64 C65 126.4(6)
C63 C64 C67 121.1(6)
C65 C64 C67 112.4(5)
C64 C65 C60 120.4(6)
C64 C65 H65 119.8
C60 C65 H65 119.8
F18 C66 F16 107.9(5)
F18 C66 F17 96.4(6)
F16 C66 F17 96.7(5)
F18 C66 C62 116.9(5)
F16 C66 C62 118.9(5)
F17 C66 C62 116.1(5)
F15 C67 F14 104.0(6)
F15 C67 F13 100.2(6)
F14 C67 F13 104.1(6)
F15 C67 C64 125.1(6)
F14 C67 C64 111.6(5)
F13 C67 C64 109.5(6)
C69 C68 C73 116.3(6)
C69 C68 B1 120.0(6)
C73 C68 B1 123.7(6)
C68 C69 C70 120.1(6)
C68 C69 H69 120.0
C70 C69 H69 120.0
C71 C70 C69 123.8(6)
C71 C70 C74 121.6(5)
C69 C70 C74 114.6(5)
C70 C71 C72 116.8(6)
C70 C71 H71 121.6
C72 C71 H71 121.6
C71 C72 C73 122.8(6)
C71 C72 C75 123.1(6)
C73 C72 C75 114.1(5)
C72 C73 C68 120.1(6)
C72 C73 H73 119.9
C68 C73 H73 119.9
F21 C74 F19 104.6(5)
F21 C74 F20 101.4(5)
F19 C74 F20 105.0(5)
F21 C74 C70 112.4(5)
F19 C74 C70 118.1(5)
F20 C74 C70 113.6(5)
F23 C75 F22' 125.6(7)
F23 C75 F24 119.3(8)
F22' C75 F24 51.0(6)
F23 C75 F23' 38.2(6)
F22' C75 F23' 102.3(6)
F24 C75 F23' 132.0(7)
F23 C75 F24' 66.7(6)
F22' C75 F24' 102.1(6)
F24 C75 F24' 58.9(6)
F23' C75 F24' 100.2(5)
F23 C75 F22 107.6(7)
F22' C75 F22 46.2(6)
F24 C75 F22 97.2(7)
F23' C75 F22 70.3(5)
F24' C75 F22 139.1(7)
F23 C75 C72 112.1(6)
F22' C75 C72 121.7(6)
F24 C75 C72 108.4(6)
F23' C75 C72 119.3(5)
F24' C75 C72 107.9(6)
F22 C75 C72 111.3(5)

loop_
_geom_bond_atom_site_label_1
_geom_bond_atom_site_label_2
_geom_bond_distance
Ir1 N1 2.082(4)
Ir1 C36 2.112(7)
Ir1 C40 2.151(7)
Ir1 C37 2.156(6)
Ir1 C41 2.199(5)
Ir1 P1 2.3495(14)
P1 C1 1.835(5)
P1 C7 1.838(6)
P1 C13 1.847(6)
N1 C30 1.239(7)
N1 C31 1.509(7)
O1 C30 1.401(6)
O1 C32 1.461(6)
C1 C6 1.355(8)
C1 C2 1.382(7)
C2 C3 1.378(9)
C2 H2 0.9300
C3 C4 1.348(9)
C3 H3 0.9300
C4 C5 1.379(9)
C4 H4 0.9300
C5 C6 1.394(8)
C5 H5 0.9300
C6 H6 0.9300
C7 C8 1.373(9)
C7 C12 1.374(9)
C8 C9 1.375(10)
C8 H8 0.9300
C9 C10 1.379(13)
C9 H9 0.9300
C10 C11 1.340(14)
C10 H10 0.9300
C11 C12 1.405(10)
C11 H11 0.9300
C12 H12 0.9300
C13 C14 1.390(8)
C13 C21 1.415(8)
C14 C15 1.350(9)
C14 H14 0.9300
C15 C16 1.361(10)
C15 H15 0.9300
C16 C17 1.391(10)
C16 H16 0.9300
C17 C21 1.383(9)
C17 C18 1.511(10)
C18 C19 1.531(10)
C18 H18A 0.9700
C18 H18B 0.9700
C19 C20 1.580(9)
C19 H19A 0.9700
C19 H19B 0.9700
C20 C25 1.517(9)
C20 C21 1.519(8)
C20 C22 1.573(10)
C22 C23 1.533(10)
C22 H22A 0.9700
C22 H22B 0.9700
C23 C24 1.458(10)
C23 H23A 0.9700
C23 H23B 0.9700
C24 C25 1.406(9)
C24 C26 1.416(10)
C25 C29 1.382(9)
C26 C27 1.371(11)
C26 H26 0.9300
C27 C28 1.386(10)
C27 H27 0.9300
C28 C29 1.396(9)
C28 H28 0.9300
C29 C30 1.489(8)
C31 C33 1.487(9)
C31 C32 1.524(9)
C31 H31 0.9800
C32 H32A 0.9700
C32 H32B 0.9700
C33 C34 1.496(12)
C33 C35 1.554(10)
C33 H33 0.9800
C34 H34A 0.9600
C34 H34B 0.9600
C34 H34C 0.9600
C35 H35A 0.9600
C35 H35B 0.9600
C35 H35C 0.9600
C36 C37 1.353(10)
C36 C43 1.525(9)
C36 H36A 0.9600
C37 C38 1.496(11)
C37 H37A 0.9599
C38 C39 1.513(13)
C38 H38A 0.9700
C38 H38B 0.9700
C39 C40 1.492(10)
C39 H39A 0.9700
C39 H39B 0.9700
C40 C41 1.393(9)
C40 H40A 0.9601
C41 C42 1.465(9)
C41 H41A 0.9600
C42 C43 1.423(11)
C42 H42A 0.9700
C42 H42B 0.9700
C43 H43A 0.9700
C43 H43B 0.9700
B1 C44 1.620(9)
B1 C60 1.644(9)
B1 C52 1.645(9)
B1 C68 1.646(9)
C44 C45 1.380(8)
C44 C49 1.403(8)
C45 C46 1.356(8)
C45 H45 0.9300
C46 C47 1.366(10)
C46 C50 1.507(6)
C47 C48 1.325(10)
C47 H47 0.9300
C48 C49 1.306(9)
C48 C51 1.534(6)
C49 H49 0.9300
C50 F1 1.352(6)
C50 F2 1.363(6)
C50 F3 1.369(6)
C51 F4 1.369(7)
C51 F5' 1.375(8)
C51 F5 1.380(7)
C51 F4' 1.383(8)
C51 F6 1.387(7)
C51 F6' 1.394(7)
C52 C53 1.377(8)
C52 C57 1.380(8)
C53 C54 1.410(8)
C53 H53 0.9300
C54 C55 1.321(9)
C54 C58 1.519(6)
C55 C56 1.378(9)
C55 H55 0.9300
C56 C57 1.357(7)
C56 C59 1.502(6)
C57 H57 0.9300
C58 F8' 1.373(8)
C58 F7 1.374(6)
C58 F7' 1.375(7)
C58 F9 1.378(7)
C58 F9' 1.390(7)
C58 F8 1.397(7)
C59 F11 1.341(6)
C59 F12 1.353(6)
C59 F10 1.369(6)
C60 C61 1.390(9)
C60 C65 1.426(8)
C61 C62 1.330(8)
C61 H61 0.9300
C62 C63 1.351(9)
C62 C66 1.481(6)
C63 C64 1.293(9)
C63 H63 0.9300
C64 C65 1.348(8)
C64 C67 1.513(7)
C65 H65 0.9300
C66 F18 1.338(6)
C66 F16 1.345(6)
C66 F17 1.356(7)
C67 F15 1.213(10)
C67 F14 1.339(6)
C67 F13 1.360(7)
C68 C69 1.375(9)
C68 C73 1.405(9)
C69 C70 1.403(8)
C69 H69 0.9300
C70 C71 1.326(10)
C70 C74 1.514(6)
C71 C72 1.344(10)
C71 H71 0.9300
C72 C73 1.397(9)
C72 C75 1.515(6)
C73 H73 0.9300
C74 F21 1.345(6)
C74 F19 1.346(6)
C74 F20 1.356(6)
C75 F23 1.373(7)
C75 F22' 1.378(8)
C75 F24 1.385(7)
C75 F23' 1.391(7)
C75 F24' 1.392(7)
C75 F22 1.395(7)

loop_
_geom_torsion_atom_site_label_1
_geom_torsion_atom_site_label_2
_geom_torsion_atom_site_label_3
_geom_torsion_atom_site_label_4
_geom_torsion
N1 Ir1 P1 C1 136.5(3)
C36 Ir1 P1 C1 -23.5(4)
C40 Ir1 P1 C1 -124.9(4)
C37 Ir1 P1 C1 -55.0(3)
C41 Ir1 P1 C1 -141.3(15)
N1 Ir1 P1 C7 -108.8(2)
C36 Ir1 P1 C7 91.2(3)
C40 Ir1 P1 C7 -10.2(3)
C37 Ir1 P1 C7 59.7(3)
C41 Ir1 P1 C7 -26.5(15)
N1 Ir1 P1 C13 5.3(3)
C36 Ir1 P1 C13 -154.8(3)
C40 Ir1 P1 C13 103.9(4)
C37 Ir1 P1 C13 173.7(3)
C41 Ir1 P1 C13 87.5(15)
C36 Ir1 N1 C30 42.2(8)
C40 Ir1 N1 C30 141.1(5)
C37 Ir1 N1 C30 -142.4(11)
C41 Ir1 N1 C30 104.2(5)
P1 Ir1 N1 C30 -82.6(4)
C36 Ir1 N1 C31 -156.1(6)
C40 Ir1 N1 C31 -57.1(6)
C37 Ir1 N1 C31 19.4(14)
C41 Ir1 N1 C31 -94.0(6)
P1 Ir1 N1 C31 79.2(5)
C7 P1 C1 C6 -124.9(5)
C13 P1 C1 C6 126.0(5)
Ir1 P1 C1 C6 -11.5(6)
C7 P1 C1 C2 58.1(6)
C13 P1 C1 C2 -51.1(6)
Ir1 P1 C1 C2 171.4(4)
C6 C1 C2 C3 1.3(10)
P1 C1 C2 C3 178.4(5)
C1 C2 C3 C4 0.1(11)
C2 C3 C4 C5 -0.8(12)
C3 C4 C5 C6 0.1(12)
C2 C1 C6 C5 -2.0(10)
P1 C1 C6 C5 -179.1(5)
C4 C5 C6 C1 1.3(11)
C1 P1 C7 C8 179.5(5)
C13 P1 C7 C8 -73.0(6)
Ir1 P1 C7 C8 50.9(6)
C1 P1 C7 C12 3.9(6)
C13 P1 C7 C12 111.4(6)
Ir1 P1 C7 C12 -124.6(6)
C12 C7 C8 C9 -0.6(12)
P1 C7 C8 C9 -176.4(7)
C7 C8 C9 C10 3.1(13)
C8 C9 C10 C11 -3.9(16)
C9 C10 C11 C12 2.4(17)
C8 C7 C12 C11 -1.1(11)
P1 C7 C12 C11 174.5(7)
C10 C11 C12 C7 0.2(15)
C1 P1 C13 C14 114.0(5)
C7 P1 C13 C14 5.7(5)
Ir1 P1 C13 C14 -106.2(4)
C1 P1 C13 C21 -66.8(5)
C7 P1 C13 C21 -175.1(5)
Ir1 P1 C13 C21 73.0(5)
C21 C13 C14 C15 -0.8(8)
P1 C13 C14 C15 178.4(5)
C13 C14 C15 C16 1.1(10)
C14 C15 C16 C17 -1.3(10)
C15 C16 C17 C21 1.3(10)
C15 C16 C17 C18 179.0(7)
C21 C17 C18 C19 -19.5(8)
C16 C17 C18 C19 162.6(7)
C17 C18 C19 C20 30.2(7)
C18 C19 C20 C25 -160.2(6)
C18 C19 C20 C21 -30.9(6)
C18 C19 C20 C22 90.5(7)
C16 C17 C21 C13 -1.1(10)
C18 C17 C21 C13 -179.0(6)
C16 C17 C21 C20 177.4(6)
C18 C17 C21 C20 -0.6(8)
C14 C13 C21 C17 0.8(8)
P1 C13 C21 C17 -178.4(5)
C14 C13 C21 C20 -177.2(6)
P1 C13 C21 C20 3.5(9)
C25 C20 C21 C17 140.2(6)
C22 C20 C21 C17 -99.3(6)
C19 C20 C21 C17 19.7(6)
C25 C20 C21 C13 -41.6(10)
C22 C20 C21 C13 78.9(8)
C19 C20 C21 C13 -162.1(6)
C25 C20 C22 C23 -24.9(6)
C21 C20 C22 C23 -156.4(5)
C19 C20 C22 C23 89.1(7)
C20 C22 C23 C24 23.4(7)
C22 C23 C24 C25 -12.4(8)
C22 C23 C24 C26 164.4(7)
C26 C24 C25 C29 3.6(9)
C23 C24 C25 C29 -179.2(6)
C26 C24 C25 C20 178.6(6)
C23 C24 C25 C20 -4.2(8)
C21 C20 C25 C29 -40.7(9)
C22 C20 C25 C29 -167.3(6)
C19 C20 C25 C29 77.0(8)
C21 C20 C25 C24 144.9(6)
C22 C20 C25 C24 18.2(6)
C19 C20 C25 C24 -97.4(6)
C25 C24 C26 C27 -4.7(10)
C23 C24 C26 C27 178.8(7)
C24 C26 C27 C28 2.9(11)
C26 C27 C28 C29 0.0(11)
C24 C25 C29 C28 -0.8(9)
C20 C25 C29 C28 -174.8(6)
C24 C25 C29 C30 -174.3(5)
C20 C25 C29 C30 11.8(9)
C27 C28 C29 C25 -1.1(10)
C27 C28 C29 C30 172.6(6)
C31 N1 C30 O1 4.4(7)
Ir1 N1 C30 O1 171.3(4)
C31 N1 C30 C29 -171.6(5)
Ir1 N1 C30 C29 -4.6(8)
C32 O1 C30 N1 -5.9(8)
C32 O1 C30 C29 170.4(6)
C25 C29 C30 N1 103.7(7)
C28 C29 C30 N1 -70.0(8)
C25 C29 C30 O1 -72.4(7)
C28 C29 C30 O1 114.0(6)
C30 N1 C31 C33 -125.1(6)
Ir1 N1 C31 C33 72.5(7)
C30 N1 C31 C32 -0.9(7)
Ir1 N1 C31 C32 -163.3(5)
C30 O1 C32 C31 4.5(7)
C33 C31 C32 O1 120.9(6)
N1 C31 C32 O1 -2.4(7)
N1 C31 C33 C34 63.1(8)
C32 C31 C33 C34 -54.2(8)
N1 C31 C33 C35 -170.9(6)
C32 C31 C33 C35 71.8(8)
N1 Ir1 C36 C37 178.3(5)
C40 Ir1 C36 C37 77.1(5)
C41 Ir1 C36 C37 113.8(5)
P1 Ir1 C36 C37 -60.0(5)
N1 Ir1 C36 C43 56.9(10)
C40 Ir1 C36 C43 -44.3(7)
C37 Ir1 C36 C43 -121.4(9)
C41 Ir1 C36 C43 -7.6(6)
P1 Ir1 C36 C43 178.6(6)
C43 C36 C37 C38 8.4(12)
Ir1 C36 C37 C38 -102.0(7)
C43 C36 C37 Ir1 110.4(7)
N1 Ir1 C37 C36 -177.0(9)
C40 Ir1 C37 C36 -98.4(5)
C41 Ir1 C37 C36 -63.8(5)
P1 Ir1 C37 C36 123.0(4)
N1 Ir1 C37 C38 -56.9(14)
C36 Ir1 C37 C38 120.1(8)
C40 Ir1 C37 C38 21.7(6)
C41 Ir1 C37 C38 56.2(6)
P1 Ir1 C37 C38 -117.0(6)
C36 C37 C38 C39 49.4(12)
Ir1 C37 C38 C39 -29.7(10)
C37 C38 C39 C40 20.7(11)
C38 C39 C40 C41 -88.4(10)
C38 C39 C40 Ir1 -1.6(9)
N1 Ir1 C40 C41 -82.0(4)
C36 Ir1 C40 C41 74.6(4)
C37 Ir1 C40 C41 111.1(4)
P1 Ir1 C40 C41 -176.8(3)
N1 Ir1 C40 C39 155.6(5)
C36 Ir1 C40 C39 -47.8(6)
C37 Ir1 C40 C39 -11.2(6)
C41 Ir1 C40 C39 -122.3(7)
P1 Ir1 C40 C39 60.8(6)
C39 C40 C41 C42 4.6(10)
Ir1 C40 C41 C42 -104.6(5)
C39 C40 C41 Ir1 109.2(7)
N1 Ir1 C41 C40 100.8(4)
C36 Ir1 C41 C40 -100.4(5)
C37 Ir1 C41 C40 -66.9(4)
P1 Ir1 C41 C40 18.8(17)
N1 Ir1 C41 C42 -144.0(6)
C36 Ir1 C41 C42 14.7(6)
C40 Ir1 C41 C42 115.1(8)
C37 Ir1 C41 C42 48.2(7)
P1 Ir1 C41 C42 133.9(13)
C40 C41 C42 C43 57.8(11)
Ir1 C41 C42 C43 -20.6(11)
C41 C42 C43 C36 14.4(13)
C37 C36 C43 C42 -88.2(11)
Ir1 C36 C43 C42 -1.0(11)
C60 B1 C44 C45 -70.5(7)
C52 B1 C44 C45 51.3(7)
C68 B1 C44 C45 166.0(5)
C60 B1 C44 C49 104.2(7)
C52 B1 C44 C49 -133.9(6)
C68 B1 C44 C49 -19.2(8)
C49 C44 C45 C46 3.0(8)
B1 C44 C45 C46 178.4(6)
C44 C45 C46 C47 -2.1(10)
C44 C45 C46 C50 -177.9(5)
C45 C46 C47 C48 2.2(10)
C50 C46 C47 C48 177.7(6)
C46 C47 C48 C49 -3.6(11)
C46 C47 C48 C51 -176.5(6)
C47 C48 C49 C44 5.0(11)
C51 C48 C49 C44 177.9(5)
C45 C44 C49 C48 -4.5(9)
B1 C44 C49 C48 -179.5(6)
C45 C46 C50 F1 -179.9(5)
C47 C46 C50 F1 4.3(8)
C45 C46 C50 F2 -62.3(7)
C47 C46 C50 F2 121.9(6)
C45 C46 C50 F3 55.7(7)
C47 C46 C50 F3 -120.1(6)
C49 C48 C51 F4 127.2(7)
C47 C48 C51 F4 -59.5(9)
C49 C48 C51 F5' -56.5(10)
C47 C48 C51 F5' 116.7(9)
C49 C48 C51 F5 9.2(9)
C47 C48 C51 F5 -177.6(7)
C49 C48 C51 F4' 74.1(8)
C47 C48 C51 F4' -112.6(8)
C49 C48 C51 F6 -109.9(7)
C47 C48 C51 F6 63.4(8)
C49 C48 C51 F6' 177.8(7)
C47 C48 C51 F6' -8.9(9)
C44 B1 C52 C53 -157.3(5)
C60 B1 C52 C53 -40.3(8)
C68 B1 C52 C53 81.5(7)
C44 B1 C52 C57 28.5(8)
C60 B1 C52 C57 145.6(5)
C68 B1 C52 C57 -92.6(6)
C57 C52 C53 C54 -1.5(9)
B1 C52 C53 C54 -176.1(6)
C52 C53 C54 C55 1.1(10)
C52 C53 C54 C58 -176.9(5)
C53 C54 C55 C56 0.9(10)
C58 C54 C55 C56 178.8(5)
C54 C55 C56 C57 -2.6(9)
C54 C55 C56 C59 177.4(6)
C55 C56 C57 C52 2.2(9)
C59 C56 C57 C52 -177.7(5)
C53 C52 C57 C56 0.0(8)
B1 C52 C57 C56 174.5(5)
C55 C54 C58 F8' -167.8(9)
C53 C54 C58 F8' 10.2(10)
C55 C54 C58 F7 18.4(9)
C53 C54 C58 F7 -163.6(7)
C55 C54 C58 F7' 64.6(8)
C53 C54 C58 F7' -117.4(7)
C55 C54 C58 F9 -115.3(7)
C53 C54 C58 F9 62.8(8)
C55 C54 C58 F9' -43.2(8)
C53 C54 C58 F9' 134.8(7)
C55 C54 C58 F8 130.3(7)
C53 C54 C58 F8 -51.7(8)
C57 C56 C59 F11 85.4(7)
C55 C56 C59 F11 -94.5(7)
C57 C56 C59 F12 -39.4(7)
C55 C56 C59 F12 140.7(6)
C57 C56 C59 F10 -157.6(6)
C55 C56 C59 F10 22.5(8)
C44 B1 C60 C61 -79.4(7)
C52 B1 C60 C61 160.3(5)
C68 B1 C60 C61 44.3(8)
C44 B1 C60 C65 92.9(7)
C52 B1 C60 C65 -27.5(8)
C68 B1 C60 C65 -143.4(6)
C65 C60 C61 C62 1.3(8)
B1 C60 C61 C62 174.3(6)
C60 C61 C62 C63 1.6(10)
C60 C61 C62 C66 179.8(5)
C61 C62 C63 C64 -2.6(10)
C66 C62 C63 C64 179.1(6)
C62 C63 C64 C65 0.7(10)
C62 C63 C64 C67 177.2(6)
C63 C64 C65 C60 2.1(10)
C67 C64 C65 C60 -174.6(5)
C61 C60 C65 C64 -3.0(8)
B1 C60 C65 C64 -175.9(6)
C61 C62 C66 F18 57.7(8)
C63 C62 C66 F18 -123.9(7)
C61 C62 C66 F16 -169.9(6)
C63 C62 C66 F16 8.5(8)
C61 C62 C66 F17 -55.2(8)
C63 C62 C66 F17 123.3(7)
C63 C64 C67 F15 -146.1(7)
C65 C64 C67 F15 30.9(9)
C63 C64 C67 F14 -19.4(9)
C65 C64 C67 F14 157.5(6)
C63 C64 C67 F13 95.3(8)
C65 C64 C67 F13 -87.8(7)
C44 B1 C68 C69 -42.6(7)
C60 B1 C68 C69 -161.5(5)
C52 B1 C68 C69 76.7(7)
C44 B1 C68 C73 140.1(6)
C60 B1 C68 C73 21.2(8)
C52 B1 C68 C73 -100.6(6)
C73 C68 C69 C70 -1.4(8)
B1 C68 C69 C70 -178.8(5)
C68 C69 C70 C71 1.5(9)
C68 C69 C70 C74 -178.8(5)
C69 C70 C71 C72 -0.7(10)
C74 C70 C71 C72 179.6(6)
C70 C71 C72 C73 -0.2(11)
C70 C71 C72 C75 180.0(6)
C71 C72 C73 C68 0.3(11)
C75 C72 C73 C68 -179.9(5)
C69 C68 C73 C72 0.5(9)
B1 C68 C73 C72 177.9(6)
C71 C70 C74 F21 9.3(9)
C69 C70 C74 F21 -170.4(5)
C71 C70 C74 F19 131.3(7)
C69 C70 C74 F19 -48.4(7)
C71 C70 C74 F20 -105.1(7)
C69 C70 C74 F20 75.2(7)
C71 C72 C75 F23 118.1(8)
C73 C72 C75 F23 -61.7(8)
C71 C72 C75 F22' -70.7(9)
C73 C72 C75 F22' 109.5(8)
C71 C72 C75 F24 -15.7(10)
C73 C72 C75 F24 164.5(7)
C71 C72 C75 F23' 160.0(7)
C73 C72 C75 F23' -19.9(8)
C71 C72 C75 F24' 46.7(8)
C73 C72 C75 F24' -133.2(6)
C71 C72 C75 F22 -121.4(8)
C73 C72 C75 F22 58.8(8)
